data_4113468
loop_
_publ_author_name
'Robert J. Wright'
'Andrew D. Phillips'
'Thomas L. Allen'
'William H. Fink'
'Philip P. Power'

_publ_section_title
;
 Synthesis and Characterization of the Monomeric Imides Ar'MNAr'' (M = Ga
 or In; Ar' or Ar'' = Terphenyl Ligands) with Two-Coordinate Gallium and
 Indium
;
_journal_name_full 'Journal of the American Chemical Society'
_journal_page_first 1694
_journal_page_last 1695
_journal_paper_doi 10.1021/ja029422u
_journal_volume 125
_journal_year 2003
_chemical_formula_sum 'C63.5 H78 In N'
_chemical_formula_weight 970.09
_chemical_melting_point 458
_chemical_name_common Dipp*InNtBuJeff*
_chemical_name_systematic
; 
 ? 
;
_space_group_IT_number 14
_symmetry_cell_setting monoclinic
_symmetry_space_group_name_Hall '-P 2yn'
_symmetry_space_group_name_H-M 'P 1 21/n 1'
_atom_sites_solution_hydrogens geom
_atom_sites_solution_primary direct
_atom_sites_solution_secondary difmap
_audit_creation_method SHELXL-97
_cell_angle_alpha 90.00
_cell_angle_beta 90.402(4)
_cell_angle_gamma 90.00
_cell_formula_units_Z 4
_cell_length_a 11.7845(16)
_cell_length_b 24.639(3)
_cell_length_c 18.441(2)
_cell_measurement_reflns_used 937
_cell_measurement_temperature 90(2)
_cell_measurement_theta_max 29.8375
_cell_measurement_theta_min 2.2055
_cell_volume 5354.4(11)
_computing_cell_refinement 'Bruker SAINT 6.35A (2002)'
_computing_data_collection 'Bruker SMART 5.054 (2001)'
_computing_data_reduction 'Bruker SAINT 6.35A (2002)'
_computing_molecular_graphics 'SHELXTL 5, XP (Sheldrick, 1994)'
_computing_publication_material 'SHELXL-97 (Sheldrick, 1997)'
_computing_structure_refinement 'SHELXL-97 (Sheldrick, 1997)'
_computing_structure_solution 'SHELXS-97 (Sheldrick, 1990)'
_diffrn_ambient_temperature 90(2)
_diffrn_detector_area_resol_mean 8.3
_diffrn_measured_fraction_theta_full 0.997
_diffrn_measured_fraction_theta_max 0.997
_diffrn_measurement_device_type 'Bruker SMART 1000'
_diffrn_measurement_method \w
_diffrn_radiation_monochromator graphite
_diffrn_radiation_source 'normal-focus sealed tube'
_diffrn_radiation_type MoK\a
_diffrn_radiation_wavelength 0.71073
_diffrn_reflns_av_R_equivalents 0.0802
_diffrn_reflns_av_sigmaI/netI 0.0618
_diffrn_reflns_limit_h_max 14
_diffrn_reflns_limit_h_min -14
_diffrn_reflns_limit_k_max 29
_diffrn_reflns_limit_k_min -29
_diffrn_reflns_limit_l_max 22
_diffrn_reflns_limit_l_min -22
_diffrn_reflns_number 48712
_diffrn_reflns_theta_full 25.25
_diffrn_reflns_theta_max 25.25
_diffrn_reflns_theta_min 1.92
_diffrn_standards_interval_time
; 
frames measured at beginning and end of data collection 
;
_diffrn_standards_number '50 frames remeasured'
_exptl_absorpt_coefficient_mu 0.480
_exptl_absorpt_correction_T_max 0.9101
_exptl_absorpt_correction_T_min 0.6999
_exptl_absorpt_correction_type empirical
_exptl_absorpt_process_details 'SADABS 2.04 (Sheldrick 2002)'
_exptl_crystal_colour green
_exptl_crystal_density_diffrn 1.205
_exptl_crystal_description needle
_exptl_crystal_F_000 2064
_exptl_crystal_size_max 0.80
_exptl_crystal_size_mid 0.30
_exptl_crystal_size_min 0.20
_refine_diff_density_max 1.426
_refine_diff_density_min -0.798
_refine_diff_density_rms 0.079
_refine_ls_extinction_method none
_refine_ls_goodness_of_fit_ref 1.011
_refine_ls_hydrogen_treatment constr
_refine_ls_matrix_type full
_refine_ls_number_parameters 585
_refine_ls_number_reflns 9670
_refine_ls_number_restraints 0
_refine_ls_restrained_S_all 1.011
_refine_ls_R_factor_all 0.0726
_refine_ls_R_factor_gt 0.0422
_refine_ls_shift/su_max 0.002
_refine_ls_shift/su_mean 0.000
_refine_ls_structure_factor_coef Fsqd
_refine_ls_weighting_details 'calc w=1/[\s^2^(Fo^2^)+(0.0348P)^2^+8.3215P] where P=(Fo^2^+2Fc^2^)/3'
_refine_ls_weighting_scheme calc
_refine_ls_wR_factor_gt 0.0875
_refine_ls_wR_factor_ref 0.1007
_reflns_number_gt 6980
_reflns_number_total 9670
_reflns_threshold_expression I>2/s(I)
_cod_data_source_file ja029422u_s3.cif
_cod_data_source_block adp93
_cod_original_cell_volume 5354.6(12)
_cod_original_formula_sum 'C63.50 H78 In N'
_cod_database_code 4113468

loop_
_symmetry_equiv_pos_as_xyz
'x, y, z'
'-x+1/2, y+1/2, -z+1/2'
'-x, -y, -z'
'x-1/2, -y-1/2, z-1/2'

loop_
_atom_site_label
_atom_site_type_symbol
_atom_site_fract_x
_atom_site_fract_y
_atom_site_fract_z
_atom_site_U_iso_or_equiv
_atom_site_adp_type
_atom_site_occupancy
_atom_site_symmetry_multiplicity
_atom_site_calc_flag
_atom_site_refinement_flags
_atom_site_disorder_assembly
_atom_site_disorder_group
In1 In 0.87348(2) 0.196622(10) 0.804327(13) 0.01757(8) Uani 1 1 d . . .
N1 N 1.0348(2) 0.18494(12) 0.79760(17) 0.0257(7) Uani 1 1 d . . .
C1 C 0.7145(3) 0.15898(13) 0.78230(18) 0.0144(7) Uani 1 1 d . . .
C2 C 0.6554(3) 0.16775(13) 0.71803(17) 0.0145(7) Uani 1 1 d . . .
C3 C 0.5608(3) 0.13562(14) 0.70280(18) 0.0169(7) Uani 1 1 d . . .
H3A H 0.5197 0.1409 0.6589 0.020 Uiso 1 1 calc R . .
C4 C 0.5260(3) 0.09578(14) 0.75146(18) 0.0182(7) Uani 1 1 d . . .
H4A H 0.4618 0.0739 0.7404 0.022 Uiso 1 1 calc R . .
C5 C 0.5852(3) 0.08802(13) 0.81620(18) 0.0163(7) Uani 1 1 d . . .
H5A H 0.5603 0.0613 0.8497 0.020 Uiso 1 1 calc R . .
C6 C 0.6802(3) 0.11895(13) 0.83216(17) 0.0149(7) Uani 1 1 d . . .
C7 C 0.6966(3) 0.21081(13) 0.66678(17) 0.0159(7) Uani 1 1 d . . .
C8 C 0.6520(3) 0.26357(14) 0.67140(18) 0.0168(7) Uani 1 1 d . . .
C9 C 0.6940(3) 0.30323(15) 0.62511(18) 0.0209(7) Uani 1 1 d . . .
H9A H 0.6647 0.3391 0.6276 0.025 Uiso 1 1 calc R . .
C10 C 0.7783(3) 0.29121(15) 0.5752(2) 0.0253(9) Uani 1 1 d . . .
H10A H 0.8064 0.3187 0.5440 0.030 Uiso 1 1 calc R . .
C11 C 0.8209(3) 0.23940(15) 0.57139(19) 0.0230(8) Uani 1 1 d . . .
H11A H 0.8785 0.2315 0.5372 0.028 Uiso 1 1 calc R . .
C12 C 0.7816(3) 0.19800(15) 0.61643(17) 0.0178(7) Uani 1 1 d . . .
C13 C 0.5591(3) 0.27830(14) 0.72535(18) 0.0176(7) Uani 1 1 d . . .
H13A H 0.5397 0.2448 0.7533 0.021 Uiso 1 1 calc R . .
C14 C 0.5997(4) 0.32099(18) 0.7792(2) 0.0364(11) Uani 1 1 d . . .
H14A H 0.6683 0.3080 0.8040 0.055 Uiso 1 1 calc R . .
H14B H 0.5402 0.3278 0.8149 0.055 Uiso 1 1 calc R . .
H14C H 0.6168 0.3547 0.7533 0.055 Uiso 1 1 calc R . .
C15 C 0.4523(3) 0.29723(16) 0.6861(2) 0.0281(9) Uani 1 1 d . . .
H15A H 0.4275 0.2692 0.6518 0.042 Uiso 1 1 calc R . .
H15B H 0.4684 0.3309 0.6598 0.042 Uiso 1 1 calc R . .
H15C H 0.3922 0.3038 0.7215 0.042 Uiso 1 1 calc R . .
C16 C 0.8268(3) 0.14044(15) 0.60740(18) 0.0210(8) Uani 1 1 d . . .
H16A H 0.7962 0.1181 0.6481 0.025 Uiso 1 1 calc R . .
C17 C 0.9562(3) 0.13708(17) 0.6110(2) 0.0318(9) Uani 1 1 d . . .
H17A H 0.9831 0.1528 0.6568 0.048 Uiso 1 1 calc R . .
H17B H 0.9886 0.1573 0.5704 0.048 Uiso 1 1 calc R . .
H17C H 0.9798 0.0990 0.6082 0.048 Uiso 1 1 calc R . .
C18 C 0.7826(4) 0.11593(16) 0.5367(2) 0.0354(10) Uani 1 1 d . . .
H18A H 0.6996 0.1183 0.5354 0.053 Uiso 1 1 calc R . .
H18B H 0.8057 0.0778 0.5338 0.053 Uiso 1 1 calc R . .
H18C H 0.8141 0.1359 0.4956 0.053 Uiso 1 1 calc R . .
C19 C 0.7507(3) 0.11229(13) 0.89985(17) 0.0159(7) Uani 1 1 d . . .
C20 C 0.7386(3) 0.15089(14) 0.95582(18) 0.0193(8) Uani 1 1 d . . .
C21 C 0.8098(3) 0.14725(16) 1.0160(2) 0.0300(9) Uani 1 1 d . . .
H21A H 0.8025 0.1728 1.0543 0.036 Uiso 1 1 calc R . .
C22 C 0.8910(4) 0.10691(17) 1.0207(2) 0.0368(11) Uani 1 1 d . . .
H22A H 0.9398 0.1053 1.0619 0.044 Uiso 1 1 calc R . .
C23 C 0.9018(3) 0.06919(16) 0.9663(2) 0.0309(9) Uani 1 1 d . . .
H23A H 0.9582 0.0418 0.9705 0.037 Uiso 1 1 calc R . .
C24 C 0.8318(3) 0.07025(14) 0.90523(18) 0.0200(8) Uani 1 1 d . . .
C25 C 0.6442(3) 0.19321(15) 0.95289(18) 0.0216(8) Uani 1 1 d . . .
H25A H 0.6274 0.2005 0.9006 0.026 Uiso 1 1 calc R . .
C26 C 0.5367(4) 0.16952(18) 0.9861(2) 0.0363(10) Uani 1 1 d . . .
H26A H 0.5188 0.1348 0.9626 0.055 Uiso 1 1 calc R . .
H26B H 0.4735 0.1949 0.9788 0.055 Uiso 1 1 calc R . .
H26C H 0.5488 0.1637 1.0381 0.055 Uiso 1 1 calc R . .
C27 C 0.6745(4) 0.24706(17) 0.9878(3) 0.0424(11) Uani 1 1 d . . .
H27A H 0.7436 0.2615 0.9656 0.064 Uiso 1 1 calc R . .
H27B H 0.6875 0.2417 1.0399 0.064 Uiso 1 1 calc R . .
H27C H 0.6121 0.2728 0.9805 0.064 Uiso 1 1 calc R . .
C28 C 0.8452(3) 0.02859(14) 0.84492(19) 0.0231(8) Uani 1 1 d . . .
H28A H 0.7681 0.0198 0.8253 0.028 Uiso 1 1 calc R . .
C29 C 0.9006(4) -0.02415(16) 0.8705(2) 0.0401(11) Uani 1 1 d . . .
H29A H 0.8564 -0.0396 0.9103 0.060 Uiso 1 1 calc R . .
H29B H 0.9780 -0.0167 0.8874 0.060 Uiso 1 1 calc R . .
H29C H 0.9029 -0.0500 0.8301 0.060 Uiso 1 1 calc R . .
C30 C 0.9174(3) 0.05185(16) 0.7821(2) 0.0313(9) Uani 1 1 d . . .
H30A H 0.8833 0.0857 0.7646 0.047 Uiso 1 1 calc R . .
H30B H 0.9199 0.0255 0.7423 0.047 Uiso 1 1 calc R . .
H30C H 0.9947 0.0590 0.7996 0.047 Uiso 1 1 calc R . .
C31 C 1.1283(3) 0.21236(13) 0.82010(17) 0.0165(7) Uani 1 1 d . . .
C32 C 1.1317(3) 0.26572(14) 0.84871(17) 0.0164(7) Uani 1 1 d . . .
C33 C 1.2351(3) 0.28745(13) 0.87140(18) 0.0178(8) Uani 1 1 d . . .
H33A H 1.2363 0.3231 0.8911 0.021 Uiso 1 1 calc R . .
C34 C 1.3361(3) 0.25912(14) 0.86631(18) 0.0196(8) Uani 1 1 d . . .
H34A H 1.4055 0.2749 0.8823 0.024 Uiso 1 1 calc R . .
C35 C 1.3337(3) 0.20719(14) 0.83731(17) 0.0180(8) Uani 1 1 d . . .
H35A H 1.4024 0.1873 0.8335 0.022 Uiso 1 1 calc R . .
C36 C 1.2333(3) 0.18389(13) 0.81379(17) 0.0165(7) Uani 1 1 d . . .
C37 C 1.0285(3) 0.30020(14) 0.85790(17) 0.0168(7) Uani 1 1 d . . .
C38 C 0.9835(3) 0.33007(14) 0.80002(18) 0.0189(8) Uani 1 1 d . . .
C39 C 0.9035(3) 0.37033(14) 0.81381(19) 0.0201(8) Uani 1 1 d . . .
H39A H 0.8732 0.3904 0.7742 0.024 Uiso 1 1 calc R . .
C40 C 0.8663(3) 0.38215(14) 0.88395(19) 0.0210(8) Uani 1 1 d . . .
C41 C 0.9060(3) 0.34843(15) 0.93948(19) 0.0227(8) Uani 1 1 d . . .
H41A H 0.8779 0.3538 0.9871 0.027 Uiso 1 1 calc R . .
C42 C 0.9841(3) 0.30754(15) 0.92822(17) 0.0190(7) Uani 1 1 d . . .
C43 C 1.0251(3) 0.32079(15) 0.72380(19) 0.0256(9) Uani 1 1 d . . .
H43A H 1.0809 0.2913 0.7239 0.038 Uiso 0.50 1 calc PR A 1
H43B H 1.0606 0.3541 0.7057 0.038 Uiso 0.50 1 calc PR A 1
H43C H 0.9609 0.3110 0.6924 0.038 Uiso 0.50 1 calc PR A 1
H43D H 1.0251 0.2818 0.7133 0.038 Uiso 0.50 1 d PR A -1
H43E H 1.1025 0.3350 0.7194 0.038 Uiso 0.50 1 d PR A -1
H43F H 0.9751 0.3395 0.6893 0.038 Uiso 0.50 1 d PR A -1
C44 C 0.7915(3) 0.43146(15) 0.9020(2) 0.0283(9) Uani 1 1 d . . .
C45 C 0.6827(3) 0.41290(18) 0.9401(2) 0.0353(10) Uani 1 1 d . . .
H45A H 0.6385 0.3897 0.9073 0.053 Uiso 1 1 calc R . .
H45B H 0.6374 0.4447 0.9533 0.053 Uiso 1 1 calc R . .
H45C H 0.7027 0.3925 0.9839 0.053 Uiso 1 1 calc R . .
C46 C 0.7595(4) 0.46480(17) 0.8351(2) 0.0393(11) Uani 1 1 d . . .
H46A H 0.8287 0.4770 0.8108 0.059 Uiso 1 1 calc R . .
H46B H 0.7147 0.4964 0.8498 0.059 Uiso 1 1 calc R . .
H46C H 0.7147 0.4423 0.8017 0.059 Uiso 1 1 calc R . .
C47 C 0.8603(4) 0.46839(17) 0.9542(2) 0.0386(11) Uani 1 1 d . . .
H47A H 0.9299 0.4804 0.9303 0.058 Uiso 1 1 calc R . .
H47B H 0.8799 0.4481 0.9982 0.058 Uiso 1 1 calc R . .
H47C H 0.8145 0.5001 0.9671 0.058 Uiso 1 1 calc R . .
C48 C 1.0238(3) 0.27310(16) 0.99086(19) 0.0252(9) Uani 1 1 d . . .
H48A H 0.9838 0.2840 1.0349 0.038 Uiso 1 1 calc R . .
H48B H 1.1056 0.2781 0.9980 0.038 Uiso 1 1 calc R . .
H48C H 1.0079 0.2348 0.9804 0.038 Uiso 1 1 calc R . .
C49 C 1.2321(3) 0.12774(14) 0.78284(19) 0.0174(7) Uani 1 1 d . . .
C50 C 1.2242(3) 0.08283(14) 0.82877(19) 0.0208(8) Uani 1 1 d . . .
C51 C 1.2227(3) 0.03087(15) 0.7990(2) 0.0221(8) Uani 1 1 d . . .
H51A H 1.2181 0.0005 0.8306 0.027 Uiso 1 1 calc R . .
C52 C 1.2276(3) 0.02202(14) 0.72492(19) 0.0209(8) Uani 1 1 d . . .
C53 C 1.2340(3) 0.06751(14) 0.68038(19) 0.0202(8) Uani 1 1 d . . .
H53A H 1.2362 0.0625 0.6293 0.024 Uiso 1 1 calc R . .
C54 C 1.2373(3) 0.12011(14) 0.70785(19) 0.0180(7) Uani 1 1 d . . .
C55 C 1.2138(4) 0.09061(16) 0.9098(2) 0.0292(9) Uani 1 1 d . . .
H55A H 1.2164 0.1294 0.9213 0.044 Uiso 0.50 1 calc PR B 1
H55B H 1.2766 0.0720 0.9345 0.044 Uiso 0.50 1 calc PR B 1
H55C H 1.1415 0.0754 0.9262 0.044 Uiso 0.50 1 calc PR B 1
H55F H 1.2845 0.1060 0.9291 0.044 Uiso 0.50 1 d PR B -1
H55D H 1.1994 0.0555 0.9329 0.044 Uiso 0.50 1 d PR B -1
H55E H 1.1508 0.1154 0.9199 0.044 Uiso 0.50 1 d PR B -1
C56 C 1.2259(3) -0.03524(15) 0.6913(2) 0.0262(9) Uani 1 1 d . . .
C57 C 1.2108(4) -0.07947(16) 0.7483(2) 0.0441(12) Uani 1 1 d . . .
H57A H 1.1392 -0.0738 0.7738 0.066 Uiso 1 1 calc R . .
H57B H 1.2740 -0.0780 0.7831 0.066 Uiso 1 1 calc R . .
H57C H 1.2097 -0.1151 0.7246 0.066 Uiso 1 1 calc R . .
C58 C 1.3391(3) -0.04503(16) 0.6526(2) 0.0326(10) Uani 1 1 d . . .
H58A H 1.3504 -0.0169 0.6158 0.049 Uiso 1 1 calc R . .
H58B H 1.3377 -0.0808 0.6293 0.049 Uiso 1 1 calc R . .
H58C H 1.4013 -0.0437 0.6881 0.049 Uiso 1 1 calc R . .
C59 C 1.1285(4) -0.03947(17) 0.6364(2) 0.0395(11) Uani 1 1 d . . .
H59A H 1.1371 -0.0113 0.5993 0.059 Uiso 1 1 calc R . .
H59B H 1.0561 -0.0345 0.6613 0.059 Uiso 1 1 calc R . .
H59C H 1.1300 -0.0753 0.6134 0.059 Uiso 1 1 calc R . .
C60 C 1.2443(3) 0.16801(15) 0.6575(2) 0.0255(8) Uani 1 1 d . . .
H60A H 1.2470 0.1552 0.6072 0.038 Uiso 1 1 calc R . .
H60B H 1.3130 0.1889 0.6685 0.038 Uiso 1 1 calc R . .
H60C H 1.1774 0.1911 0.6639 0.038 Uiso 1 1 calc R . .
C61 C 0.5022(9) -0.0192(4) 0.9556(5) 0.032(4) Uiso 0.25 1 d PG C -1
C62 C 0.6031(7) 0.0017(5) 0.9821(6) 0.020(4) Uiso 0.25 1 d PG C -1
H62 H 0.6718 -0.0056 0.9572 0.024 Uiso 0.25 1 calc PR C -1
C63 C 0.6055(9) 0.0328(6) 1.0440(7) 0.037(8) Uiso 0.25 1 d PG C -1
H63 H 0.6757 0.0468 1.0614 0.044 Uiso 0.25 1 calc PR C -1
C64 C 0.5075(12) 0.0438(5) 1.0807(6) 0.051(5) Uiso 0.25 1 d PG C -1
H64 H 0.5099 0.0652 1.1235 0.061 Uiso 0.25 1 calc PR C -1
C65 C 0.4057(9) 0.0238(5) 1.0555(7) 0.047(5) Uiso 0.25 1 d PG C -1
H65 H 0.3375 0.0314 1.0808 0.057 Uiso 0.25 1 calc PR C -1
C66 C 0.4034(7) -0.0076(5) 0.9928(7) 0.030(5) Uiso 0.25 1 d PG C -1
H66 H 0.3330 -0.0213 0.9752 0.036 Uiso 0.25 1 calc PR C -1
C67 C 0.5002(15) -0.0542(6) 0.8888(6) 0.066(8) Uiso 0.25 1 d PG C -1
H67A H 0.4219 -0.0652 0.8782 0.098 Uiso 0.25 1 calc PR C -1
H67B H 0.5470 -0.0865 0.8970 0.098 Uiso 0.25 1 calc PR C -1
H67C H 0.5303 -0.0336 0.8477 0.098 Uiso 0.25 1 calc PR C -1
C68 C 0.5385(8) 0.0076(4) 1.0191(5) 0.027(4) Uiso 0.25 1 d PG D -2
C69 C 0.4246(7) -0.0010(7) 1.0052(7) 0.037(6) Uiso 0.25 1 d PG D -2
H69 H 0.3696 0.0138 1.0370 0.045 Uiso 0.25 1 calc PR D -2
C70 C 0.3897(8) -0.0306(7) 0.9459(8) 0.050(10) Uiso 0.25 1 d PG D -2
H70 H 0.3110 -0.0361 0.9373 0.060 Uiso 0.25 1 calc PR D -2
C71 C 0.4676(12) -0.0522(5) 0.8993(6) 0.022(4) Uiso 0.25 1 d PG D -2
H71 H 0.4428 -0.0727 0.8585 0.027 Uiso 0.25 1 calc PR D -2
C72 C 0.5815(10) -0.0441(5) 0.9115(6) 0.045(5) Uiso 0.25 1 d PG D -2
H72 H 0.6358 -0.0590 0.8792 0.054 Uiso 0.25 1 calc PR D -2
C73 C 0.6167(7) -0.0141(5) 0.9714(6) 0.040(5) Uiso 0.25 1 d PG D -2
H73 H 0.6954 -0.0083 0.9797 0.048 Uiso 0.25 1 calc PR D -2
C74 C 0.5764(15) 0.0390(5) 1.0849(6) 0.024(3) Uiso 0.25 1 d PG D -2
H74A H 0.6595 0.0411 1.0859 0.036 Uiso 0.25 1 calc PR D -2
H74B H 0.5498 0.0207 1.1287 0.036 Uiso 0.25 1 calc PR D -2
H74C H 0.5448 0.0758 1.0828 0.036 Uiso 0.25 1 calc PR D -2

loop_
_atom_site_aniso_label
_atom_site_aniso_U_11
_atom_site_aniso_U_22
_atom_site_aniso_U_33
_atom_site_aniso_U_23
_atom_site_aniso_U_13
_atom_site_aniso_U_12
In1 0.01084(12) 0.01992(13) 0.02193(13) 0.00003(12) -0.00237(8) -0.00225(12)
N1 0.0117(15) 0.0278(18) 0.0375(18) -0.0102(14) -0.0021(13) 0.0014(13)
C1 0.0063(16) 0.0161(17) 0.0209(17) -0.0041(14) 0.0023(13) 0.0023(13)
C2 0.0094(17) 0.0171(18) 0.0170(17) -0.0014(14) 0.0025(13) 0.0037(14)
C3 0.0124(18) 0.0216(19) 0.0166(17) -0.0002(14) -0.0008(14) 0.0008(15)
C4 0.0105(17) 0.0179(18) 0.0261(19) -0.0049(15) 0.0004(14) 0.0005(14)
C5 0.0145(18) 0.0144(17) 0.0200(17) 0.0029(14) 0.0032(14) 0.0003(14)
C6 0.0143(18) 0.0140(17) 0.0164(17) -0.0007(14) 0.0023(13) 0.0064(14)
C7 0.0111(17) 0.0225(19) 0.0141(16) 0.0002(14) -0.0026(13) -0.0037(14)
C8 0.0115(17) 0.0202(18) 0.0185(17) -0.0004(14) -0.0041(13) -0.0009(15)
C9 0.0225(19) 0.0152(17) 0.0251(18) 0.0041(16) 0.0002(15) -0.0009(17)
C10 0.025(2) 0.025(2) 0.0252(19) 0.0070(16) 0.0067(16) -0.0051(16)
C11 0.0171(19) 0.030(2) 0.0221(19) 0.0014(16) 0.0041(15) -0.0037(16)
C12 0.0147(17) 0.0236(18) 0.0152(16) 0.0003(16) -0.0035(13) -0.0033(16)
C13 0.0178(19) 0.0176(18) 0.0174(17) 0.0015(14) 0.0019(14) -0.0006(15)
C14 0.032(2) 0.048(3) 0.029(2) -0.0136(19) 0.0105(18) -0.016(2)
C15 0.024(2) 0.035(2) 0.0258(19) 0.0027(18) 0.0021(16) 0.0074(18)
C16 0.020(2) 0.025(2) 0.0185(18) 0.0039(15) 0.0046(15) 0.0008(16)
C17 0.021(2) 0.038(2) 0.036(2) -0.0023(19) 0.0057(18) 0.0052(18)
C18 0.048(3) 0.024(2) 0.034(2) -0.0042(18) -0.007(2) 0.0012(19)
C19 0.0139(18) 0.0183(18) 0.0154(17) 0.0000(14) -0.0008(13) -0.0015(14)
C20 0.0149(18) 0.0230(19) 0.0199(18) 0.0006(15) -0.0014(14) 0.0013(15)
C21 0.033(2) 0.034(2) 0.023(2) -0.0084(17) -0.0069(17) 0.0105(19)
C22 0.042(3) 0.046(3) 0.022(2) -0.0077(19) -0.0184(19) 0.015(2)
C23 0.031(2) 0.032(2) 0.029(2) -0.0033(18) -0.0117(18) 0.0163(19)
C24 0.023(2) 0.0192(18) 0.0177(18) 0.0030(14) -0.0016(15) 0.0015(15)
C25 0.025(2) 0.0204(18) 0.0200(17) -0.0024(16) 0.0013(14) 0.0049(17)
C26 0.031(2) 0.037(2) 0.042(2) 0.003(2) 0.011(2) 0.010(2)
C27 0.036(3) 0.029(2) 0.061(3) -0.013(2) -0.011(2) 0.008(2)
C28 0.024(2) 0.0197(19) 0.025(2) -0.0021(16) -0.0070(16) 0.0054(16)
C29 0.052(3) 0.026(2) 0.042(3) -0.0033(19) -0.008(2) 0.011(2)
C30 0.029(2) 0.030(2) 0.035(2) -0.0078(18) 0.0015(18) 0.0044(18)
C31 0.0127(18) 0.0195(18) 0.0172(17) -0.0006(14) 0.0015(14) -0.0008(14)
C32 0.0163(18) 0.0189(18) 0.0139(16) 0.0026(14) 0.0030(14) 0.0002(15)
C33 0.0200(19) 0.0138(17) 0.0197(17) -0.0010(14) 0.0000(15) 0.0002(14)
C34 0.0132(18) 0.0234(19) 0.0223(18) -0.0028(15) 0.0002(14) -0.0069(15)
C35 0.0109(17) 0.024(2) 0.0192(17) -0.0004(14) 0.0015(14) 0.0004(14)
C36 0.0130(18) 0.0198(19) 0.0166(16) -0.0021(14) 0.0019(14) -0.0001(14)
C37 0.0156(17) 0.0154(17) 0.0195(16) -0.0027(15) -0.0028(13) -0.0035(15)
C38 0.0169(19) 0.0211(18) 0.0187(18) 0.0005(15) -0.0031(15) -0.0022(15)
C39 0.018(2) 0.0180(18) 0.0239(19) 0.0027(15) -0.0069(15) 0.0034(15)
C40 0.0170(19) 0.0180(18) 0.028(2) -0.0046(15) -0.0055(15) 0.0054(15)
C41 0.023(2) 0.028(2) 0.0175(18) -0.0046(16) 0.0026(15) 0.0031(17)
C42 0.0164(18) 0.0225(18) 0.0181(17) 0.0003(16) -0.0003(13) -0.0009(16)
C43 0.028(2) 0.028(2) 0.0217(19) 0.0038(16) -0.0006(16) -0.0010(17)
C44 0.028(2) 0.024(2) 0.033(2) -0.0091(17) -0.0081(17) 0.0114(17)
C45 0.028(2) 0.043(3) 0.035(2) -0.011(2) -0.0048(18) 0.018(2)
C46 0.040(3) 0.030(2) 0.048(3) -0.001(2) -0.012(2) 0.015(2)
C47 0.036(3) 0.030(2) 0.050(3) -0.019(2) -0.011(2) 0.009(2)
C48 0.020(2) 0.032(2) 0.0246(19) 0.0014(17) 0.0009(16) 0.0072(17)
C49 0.0062(17) 0.0190(18) 0.0270(19) -0.0042(15) -0.0012(14) 0.0002(14)
C50 0.0157(19) 0.0215(19) 0.0252(19) -0.0014(16) 0.0025(15) -0.0002(15)
C51 0.0182(19) 0.0202(19) 0.028(2) -0.0017(16) 0.0011(15) -0.0005(15)
C52 0.0119(18) 0.0216(19) 0.029(2) -0.0043(16) 0.0034(15) -0.0001(15)
C53 0.0146(19) 0.026(2) 0.0205(18) -0.0059(15) 0.0000(14) 0.0016(15)
C54 0.0072(17) 0.0214(18) 0.0253(19) 0.0005(15) -0.0011(14) 0.0012(14)
C55 0.036(2) 0.024(2) 0.027(2) -0.0009(17) 0.0056(18) 0.0008(18)
C56 0.026(2) 0.021(2) 0.032(2) -0.0070(17) 0.0084(17) -0.0020(17)
C57 0.065(3) 0.019(2) 0.049(3) -0.007(2) 0.017(2) -0.004(2)
C58 0.031(2) 0.021(2) 0.046(2) -0.0074(18) 0.0101(19) 0.0025(18)
C59 0.034(3) 0.033(2) 0.052(3) -0.021(2) 0.003(2) -0.004(2)
C60 0.025(2) 0.024(2) 0.028(2) -0.0018(16) 0.0028(16) 0.0042(17)

loop_
_atom_type_symbol
_atom_type_description
_atom_type_scat_dispersion_real
_atom_type_scat_dispersion_imag
_atom_type_scat_source
C C 0.0033 0.0016 'International Tables Vol C Tables 4.2.6.8 and 6.1.1.4'
H H 0.0000 0.0000 'International Tables Vol C Tables 4.2.6.8 and 6.1.1.4'
N N 0.0061 0.0033 'International Tables Vol C Tables 4.2.6.8 and 6.1.1.4'
In In -0.7276 1.3100 'International Tables Vol C Tables 4.2.6.8 and 6.1.1.4'

loop_
_geom_angle_atom_site_label_1
_geom_angle_atom_site_label_2
_geom_angle_atom_site_label_3
_geom_angle
N1 In1 C1 142.22(12)
C31 N1 In1 134.9(2)
C2 C1 C6 121.4(3)
C2 C1 In1 122.1(2)
C6 C1 In1 115.9(2)
C1 C2 C3 118.7(3)
C1 C2 C7 119.0(3)
C3 C2 C7 122.4(3)
C4 C3 C2 120.6(3)
C5 C4 C3 120.1(3)
C6 C5 C4 120.4(3)
C5 C6 C1 118.8(3)
C5 C6 C19 123.9(3)
C1 C6 C19 117.3(3)
C8 C7 C12 121.1(3)
C8 C7 C2 119.5(3)
C12 C7 C2 119.4(3)
C9 C8 C7 118.6(3)
C9 C8 C13 119.5(3)
C7 C8 C13 121.9(3)
C10 C9 C8 121.0(3)
C11 C10 C9 119.7(3)
C10 C11 C12 121.7(3)
C11 C12 C7 118.0(3)
C11 C12 C16 119.8(3)
C7 C12 C16 122.1(3)
C14 C13 C15 110.7(3)
C14 C13 C8 111.5(3)
C15 C13 C8 111.0(3)
C12 C16 C18 110.2(3)
C12 C16 C17 113.2(3)
C18 C16 C17 110.5(3)
C20 C19 C24 121.0(3)
C20 C19 C6 118.4(3)
C24 C19 C6 120.5(3)
C21 C20 C19 118.5(3)
C21 C20 C25 120.6(3)
C19 C20 C25 120.8(3)
C22 C21 C20 120.7(4)
C23 C22 C21 120.5(3)
C22 C23 C24 121.4(4)
C23 C24 C19 117.9(3)
C23 C24 C28 121.0(3)
C19 C24 C28 121.1(3)
C27 C25 C20 114.4(3)
C27 C25 C26 111.0(3)
C20 C25 C26 109.3(3)
C24 C28 C29 113.3(3)
C24 C28 C30 110.9(3)
C29 C28 C30 108.0(3)
N1 C31 C32 126.7(3)
N1 C31 C36 115.7(3)
C32 C31 C36 117.7(3)
C33 C32 C31 119.4(3)
C33 C32 C37 117.3(3)
C31 C32 C37 123.3(3)
C34 C33 C32 122.5(3)
C33 C34 C35 118.4(3)
C36 C35 C34 121.3(3)
C35 C36 C31 120.7(3)
C35 C36 C49 120.6(3)
C31 C36 C49 118.7(3)
C38 C37 C42 119.5(3)
C38 C37 C32 121.2(3)
C42 C37 C32 118.9(3)
C39 C38 C37 119.3(3)
C39 C38 C43 120.2(3)
C37 C38 C43 120.5(3)
C38 C39 C40 122.3(3)
C41 C40 C39 116.7(3)
C41 C40 C44 120.0(3)
C39 C40 C44 123.3(3)
C42 C41 C40 122.9(3)
C41 C42 C37 118.9(3)
C41 C42 C48 120.0(3)
C37 C42 C48 121.1(3)
C46 C44 C45 109.1(3)
C46 C44 C40 112.8(3)
C45 C44 C40 110.2(3)
C46 C44 C47 108.1(3)
C45 C44 C47 109.0(3)
C40 C44 C47 107.5(3)
C50 C49 C54 119.8(3)
C50 C49 C36 120.1(3)
C54 C49 C36 120.1(3)
C51 C50 C49 119.3(3)
C51 C50 C55 120.3(3)
C49 C50 C55 120.3(3)
C52 C51 C50 122.2(3)
C51 C52 C53 117.3(3)
C51 C52 C56 122.7(3)
C53 C52 C56 120.0(3)
C54 C53 C52 122.4(3)
C53 C54 C49 119.0(3)
C53 C54 C60 120.5(3)
C49 C54 C60 120.5(3)
C57 C56 C59 108.5(3)
C57 C56 C58 108.3(3)
C59 C56 C58 109.4(3)
C57 C56 C52 112.2(3)
C59 C56 C52 109.7(3)
C58 C56 C52 108.8(3)
C62 C61 C66 118.2
C62 C61 C67 120.8
C66 C61 C67 121.0
C63 C62 C61 120.9
C64 C63 C62 120.5
C63 C64 C65 120.0
C64 C65 C66 119.5
C61 C66 C65 120.9
C69 C68 C73 118.2
C69 C68 C74 120.8
C73 C68 C74 121.0
C70 C69 C68 120.9
C71 C70 C69 120.5
C70 C71 C72 119.9
C71 C72 C73 119.5
C68 C73 C72 120.9

loop_
_geom_bond_atom_site_label_1
_geom_bond_atom_site_label_2
_geom_bond_distance
In1 N1 1.928(3)
In1 C1 2.127(3)
N1 C31 1.355(4)
C1 C2 1.388(5)
C1 C6 1.409(5)
C2 C3 1.394(5)
C2 C7 1.504(5)
C3 C4 1.394(5)
C4 C5 1.392(5)
C5 C6 1.384(5)
C6 C19 1.503(5)
C7 C8 1.405(5)
C7 C12 1.407(5)
C8 C9 1.391(5)
C8 C13 1.528(5)
C9 C10 1.390(5)
C10 C11 1.374(5)
C11 C12 1.396(5)
C12 C16 1.524(5)
C13 C14 1.521(5)
C13 C15 1.521(5)
C16 C18 1.525(5)
C16 C17 1.528(5)
C19 C20 1.412(5)
C19 C24 1.413(5)
C20 C21 1.389(5)
C20 C25 1.525(5)
C21 C22 1.383(5)
C22 C23 1.374(5)
C23 C24 1.391(5)
C24 C28 1.523(5)
C25 C27 1.517(5)
C25 C26 1.527(5)
C28 C29 1.527(5)
C28 C30 1.552(5)
C31 C32 1.417(5)
C31 C36 1.428(5)
C32 C33 1.393(5)
C32 C37 1.494(5)
C33 C34 1.384(5)
C34 C35 1.387(5)
C35 C36 1.382(5)
C36 C49 1.496(5)
C37 C38 1.398(5)
C37 C42 1.413(5)
C38 C39 1.393(5)
C38 C43 1.509(5)
C39 C40 1.399(5)
C40 C41 1.397(5)
C40 C44 1.539(5)
C41 C42 1.382(5)
C42 C48 1.505(5)
C44 C46 1.528(5)
C44 C45 1.536(6)
C44 C47 1.549(5)
C49 C50 1.397(5)
C49 C54 1.397(5)
C50 C51 1.393(5)
C50 C55 1.513(5)
C51 C52 1.385(5)
C52 C53 1.392(5)
C52 C56 1.541(5)
C53 C54 1.392(5)
C54 C60 1.504(5)
C56 C57 1.526(6)
C56 C59 1.528(6)
C56 C58 1.536(5)
C61 C62 1.3816
C61 C66 1.3857
C61 C67 1.5033
C62 C63 1.3742
C63 C64 1.3699
C64 C65 1.3738
C65 C66 1.3920
C68 C69 1.3816
C68 C73 1.3857
C68 C74 1.5034
C69 C70 1.3742
C70 C71 1.3698
C71 C72 1.3738
C72 C73 1.3920
